data_4061726
loop_
_publ_author_name
Carpentier
Lehmann

_journal_name_full Organometallics
_journal_paper_doi 10.1021/om0505817
_journal_year 2005
_chemical_formula_sum 'C35 H43 N O2 Zr'
_chemical_formula_weight 600.92
_space_group_IT_number 2
_symmetry_cell_setting triclinic
_symmetry_space_group_name_Hall '-P 1'
_symmetry_space_group_name_H-M 'P -1'
_cell_angle_alpha 88.381(3)
_cell_angle_beta 82.016(3)
_cell_angle_gamma 87.221(3)
_cell_formula_units_Z 2
_cell_length_a 8.2126(15)
_cell_length_b 11.844(2)
_cell_length_c 15.873(3)
_cell_measurement_temperature 100(2)
_cell_volume 1526.9(5)
_diffrn_ambient_temperature 100(2)
_exptl_crystal_density_diffrn 1.307
_cod_depositor_comments
;
The following automatic conversions were performed:
'_symmetry_cell_setting' value 'Triclinic' changed to 'triclinic'
according to '/home/saulius/struct/CIF-dictionaries/cif_core.dic'
dictionary named 'cif_core.dic' version 2.4.1 from 2010-06-29.

Automatic conversion script
Id: cif_fix_enum 1527 2010-12-29 10:47:43Z saulius 
;
_cod_database_code 4061726

loop_
_symmetry_equiv_pos_as_xyz
'x, y, z'
'-x, -y, -z'

loop_
_atom_site_label
_atom_site_type_symbol
_atom_site_fract_x
_atom_site_fract_y
_atom_site_fract_z
_atom_site_U_iso_or_equiv
_atom_site_adp_type
_atom_site_occupancy
_atom_site_symmetry_multiplicity
_atom_site_calc_flag
_atom_site_refinement_flags
_atom_site_disorder_assembly
_atom_site_disorder_group
C1 C 0.0683(2) 0.45379(15) 0.70687(11) 0.0169(4) Uani 1 1 d . . .
C2 C 0.1183(2) 0.52414(16) 0.77718(12) 0.0228(4) Uani 1 1 d . . .
H2A H 0.1802 0.4758 0.8138 0.034 Uiso 1 1 calc R . .
H2B H 0.0195 0.5570 0.8111 0.034 Uiso 1 1 calc R . .
H2C H 0.1873 0.5849 0.7518 0.034 Uiso 1 1 calc R . .
C3 C -0.0189(2) 0.53165(16) 0.64750(13) 0.0235(4) Uani 1 1 d . . .
H3A H 0.0505 0.5949 0.6282 0.035 Uiso 1 1 calc R . .
H3B H -0.1238 0.5609 0.6780 0.035 Uiso 1 1 calc R . .
H3C H -0.0396 0.4892 0.5982 0.035 Uiso 1 1 calc R . .
C4 C -0.0488(2) 0.35726(15) 0.73772(11) 0.0159(4) Uani 1 1 d . . .
H4A H -0.1133 0.3774 0.7931 0.019 Uiso 1 1 calc R . .
H4B H -0.1270 0.3494 0.6963 0.019 Uiso 1 1 calc R . .
C5 C -0.0594(2) 0.15001(14) 0.73445(11) 0.0153(4) Uani 1 1 d . . .
H5A H -0.1386 0.1740 0.6950 0.018 Uiso 1 1 calc R . .
H5B H -0.1233 0.1282 0.7896 0.018 Uiso 1 1 calc R . .
C6 C 0.0460(2) 0.04613(15) 0.69780(11) 0.0159(4) Uani 1 1 d . . .
C7 C -0.0519(2) -0.01288(16) 0.63862(12) 0.0215(4) Uani 1 1 d . . .
H7A H -0.0729 0.0388 0.5917 0.032 Uiso 1 1 calc R . .
H7B H -0.1569 -0.0352 0.6704 0.032 Uiso 1 1 calc R . .
H7C H 0.0111 -0.0803 0.6158 0.032 Uiso 1 1 calc R . .
C8 C 0.0965(2) -0.03919(15) 0.76464(12) 0.0194(4) Uani 1 1 d . . .
H8A H 0.1550 -0.1047 0.7362 0.029 Uiso 1 1 calc R . .
H8B H -0.0021 -0.0639 0.8012 0.029 Uiso 1 1 calc R . .
H8C H 0.1687 -0.0036 0.7993 0.029 Uiso 1 1 calc R . .
C9 C 0.1131(2) 0.23757(15) 0.82952(11) 0.0153(4) Uani 1 1 d . . .
H9A H 0.1857 0.3014 0.8318 0.018 Uiso 1 1 calc R . .
H9B H 0.1829 0.1670 0.8291 0.018 Uiso 1 1 calc R . .
C10 C -0.0093(2) 0.23711(15) 0.91001(11) 0.0156(4) Uani 1 1 d . . .
C11 C -0.0674(2) 0.33701(16) 0.95050(12) 0.0197(4) Uani 1 1 d . . .
H11 H -0.0306 0.4074 0.9268 0.024 Uiso 1 1 calc R . .
C12 C -0.1781(2) 0.33523(17) 1.02502(12) 0.0232(4) Uani 1 1 d . . .
H12 H -0.2166 0.4042 1.0516 0.028 Uiso 1 1 calc R . .
C13 C -0.2325(2) 0.23399(17) 1.06060(12) 0.0227(4) Uani 1 1 d . . .
H13 H -0.3089 0.2328 1.1113 0.027 Uiso 1 1 calc R . .
C14 C -0.1745(2) 0.13402(16) 1.02168(12) 0.0211(4) Uani 1 1 d . . .
H14 H -0.2105 0.0639 1.0461 0.025 Uiso 1 1 calc R . .
C15 C -0.0644(2) 0.13570(16) 0.94741(11) 0.0186(4) Uani 1 1 d . . .
H15 H -0.0256 0.0664 0.9214 0.022 Uiso 1 1 calc R . .
C16 C 0.5330(2) 0.22126(17) 0.63983(12) 0.0210(4) Uani 1 1 d . . .
H16A H 0.5875 0.1612 0.6023 0.025 Uiso 1 1 calc R . .
H16B H 0.5901 0.2926 0.6264 0.025 Uiso 1 1 calc R . .
C17 C 0.5283(2) 0.18840(15) 0.73044(11) 0.0165(4) Uani 1 1 d . . .
C18 C 0.5320(2) 0.26873(16) 0.79321(12) 0.0191(4) Uani 1 1 d . . .
H18 H 0.5438 0.3459 0.7767 0.023 Uiso 1 1 calc R . .
C19 C 0.5190(2) 0.23867(17) 0.87841(12) 0.0229(4) Uani 1 1 d . . .
H19 H 0.5229 0.2950 0.9194 0.027 Uiso 1 1 calc R . .
C20 C 0.5003(2) 0.12728(18) 0.90454(12) 0.0243(4) Uani 1 1 d . . .
H20 H 0.4894 0.1068 0.9633 0.029 Uiso 1 1 calc R . .
C21 C 0.4979(2) 0.04628(16) 0.84413(13) 0.0222(4) Uani 1 1 d . . .
H21 H 0.4866 -0.0307 0.8614 0.027 Uiso 1 1 calc R . .
C22 C 0.5117(2) 0.07609(16) 0.75858(12) 0.0195(4) Uani 1 1 d . . .
H22 H 0.5099 0.0189 0.7180 0.023 Uiso 1 1 calc R . .
C23 C 0.1430(2) 0.26253(16) 0.50383(11) 0.0203(4) Uani 1 1 d . . .
H23A H 0.0791 0.1977 0.4914 0.024 Uiso 1 1 calc R . .
H23B H 0.0828 0.3357 0.4962 0.024 Uiso 1 1 calc R . .
C24 C 0.3142(2) 0.25782(15) 0.46485(11) 0.0184(4) Uani 1 1 d . . .
C25 C 0.4069(2) 0.35611(16) 0.45471(12) 0.0215(4) Uani 1 1 d . . .
H25 H 0.3530 0.4277 0.4671 0.026 Uiso 1 1 calc R . .
C26 C 0.5739(3) 0.35020(17) 0.42720(12) 0.0251(4) Uani 1 1 d . . .
H26 H 0.6328 0.4176 0.4195 0.030 Uiso 1 1 calc R . .
C27 C 0.6565(3) 0.24645(17) 0.41075(12) 0.0254(4) Uani 1 1 d . . .
H27 H 0.7714 0.2427 0.3917 0.030 Uiso 1 1 calc R . .
C28 C 0.5704(2) 0.14886(16) 0.42230(12) 0.0231(4) Uani 1 1 d . . .
H28 H 0.6267 0.0777 0.4114 0.028 Uiso 1 1 calc R . .
C29 C 0.4029(2) 0.15378(16) 0.44959(11) 0.0204(4) Uani 1 1 d . . .
H29 H 0.3463 0.0855 0.4583 0.025 Uiso 1 1 calc R . .
C30 C 0.3835(3) 0.29386(19) 0.22592(13) 0.0298(5) Uani 1 1 d . . .
H30 H 0.4151 0.2668 0.2785 0.036 Uiso 1 1 calc R . .
C31 C 0.4310(3) 0.39774(18) 0.19332(15) 0.0321(5) Uani 1 1 d . . .
H31 H 0.4952 0.4428 0.2234 0.038 Uiso 1 1 calc R . .
C32 C 0.3855(3) 0.43667(18) 0.11685(15) 0.0336(5) Uani 1 1 d . . .
H32 H 0.4184 0.5085 0.0943 0.040 Uiso 1 1 calc R . .
C33 C 0.2923(3) 0.37143(18) 0.07324(14) 0.0321(5) Uani 1 1 d . . .
H33 H 0.2608 0.3984 0.0207 0.039 Uiso 1 1 calc R . .
C34 C 0.2449(3) 0.26742(19) 0.10552(15) 0.0330(5) Uani 1 1 d . . .
H34 H 0.1814 0.2222 0.0751 0.040 Uiso 1 1 calc R . .
C35 C 0.2897(3) 0.22901(18) 0.18204(15) 0.0310(5) Uani 1 1 d . . .
H35 H 0.2559 0.1575 0.2048 0.037 Uiso 1 1 calc R . .
N1 N 0.04307(17) 0.24703(12) 0.74737(9) 0.0138(3) Uani 1 1 d . . .
O1 O 0.21159(15) 0.40245(10) 0.66026(8) 0.0164(3) Uani 1 1 d . . .
O2 O 0.18987(14) 0.08800(10) 0.64960(8) 0.0158(3) Uani 1 1 d . . .
Zr1 Zr 0.25738(2) 0.243969(14) 0.627502(10) 0.01314(6) Uani 1 1 d . . .

loop_
_atom_site_aniso_label
_atom_site_aniso_U_11
_atom_site_aniso_U_22
_atom_site_aniso_U_33
_atom_site_aniso_U_23
_atom_site_aniso_U_13
_atom_site_aniso_U_12
C1 0.0155(9) 0.0172(9) 0.0170(9) 0.0004(7) 0.0009(7) 0.0020(7)
C2 0.0252(10) 0.0191(9) 0.0232(10) -0.0037(8) 0.0013(8) -0.0019(8)
C3 0.0225(10) 0.0202(10) 0.0266(11) 0.0041(8) -0.0011(8) 0.0022(8)
C4 0.0125(9) 0.0176(9) 0.0168(9) 0.0003(7) -0.0005(7) 0.0018(7)
C5 0.0120(8) 0.0166(9) 0.0177(9) -0.0004(7) -0.0028(7) -0.0015(7)
C6 0.0148(9) 0.0160(9) 0.0165(9) -0.0008(7) -0.0006(7) -0.0015(7)
C7 0.0213(10) 0.0226(10) 0.0215(10) -0.0039(8) -0.0046(8) -0.0030(8)
C8 0.0201(10) 0.0180(9) 0.0199(9) 0.0000(7) -0.0017(7) -0.0011(7)
C9 0.0131(8) 0.0181(9) 0.0149(9) -0.0008(7) -0.0032(7) 0.0018(7)
C10 0.0129(8) 0.0218(9) 0.0129(8) 0.0001(7) -0.0048(7) 0.0015(7)
C11 0.0201(10) 0.0220(10) 0.0172(9) -0.0014(7) -0.0028(7) -0.0019(8)
C12 0.0253(10) 0.0266(10) 0.0174(9) -0.0062(8) -0.0028(8) 0.0047(8)
C13 0.0198(10) 0.0328(11) 0.0142(9) 0.0000(8) 0.0001(7) 0.0037(8)
C14 0.0198(10) 0.0253(10) 0.0180(9) 0.0044(8) -0.0031(7) 0.0001(8)
C15 0.0174(9) 0.0210(9) 0.0173(9) -0.0004(7) -0.0033(7) 0.0036(7)
C16 0.0148(9) 0.0301(10) 0.0178(9) 0.0002(8) -0.0018(7) -0.0004(8)
C17 0.0071(8) 0.0229(9) 0.0194(9) -0.0007(7) -0.0019(7) 0.0010(7)
C18 0.0129(9) 0.0190(9) 0.0254(10) -0.0011(8) -0.0023(7) -0.0010(7)
C19 0.0181(10) 0.0291(11) 0.0227(10) -0.0081(8) -0.0050(8) -0.0024(8)
C20 0.0186(10) 0.0364(12) 0.0184(10) 0.0054(8) -0.0051(8) -0.0016(8)
C21 0.0159(9) 0.0209(10) 0.0298(11) 0.0055(8) -0.0049(8) -0.0002(8)
C22 0.0127(9) 0.0214(9) 0.0246(10) -0.0053(8) -0.0039(7) 0.0018(7)
C23 0.0226(10) 0.0211(10) 0.0180(9) 0.0007(7) -0.0064(8) 0.0005(8)
C24 0.0235(10) 0.0204(9) 0.0118(9) 0.0004(7) -0.0048(7) 0.0001(8)
C25 0.0295(11) 0.0176(9) 0.0166(9) -0.0025(7) -0.0007(8) 0.0008(8)
C26 0.0313(11) 0.0217(10) 0.0212(10) -0.0028(8) 0.0022(8) -0.0069(8)
C27 0.0240(10) 0.0296(11) 0.0208(10) -0.0036(8) 0.0036(8) -0.0010(8)
C28 0.0286(11) 0.0216(10) 0.0179(10) -0.0033(8) -0.0003(8) 0.0044(8)
C29 0.0267(10) 0.0193(9) 0.0155(9) -0.0009(7) -0.0032(8) -0.0024(8)
C30 0.0284(11) 0.0366(12) 0.0225(11) -0.0013(9) 0.0003(9) 0.0078(9)
C31 0.0243(11) 0.0287(11) 0.0434(13) -0.0132(10) -0.0039(10) 0.0020(9)
C32 0.0294(12) 0.0206(11) 0.0472(14) 0.0048(10) 0.0053(10) 0.0011(9)
C33 0.0362(13) 0.0330(12) 0.0251(11) 0.0009(9) -0.0016(9) 0.0104(10)
C34 0.0306(12) 0.0314(12) 0.0378(13) -0.0077(10) -0.0068(10) 0.0001(10)
C35 0.0255(11) 0.0237(11) 0.0408(13) 0.0044(9) 0.0054(9) -0.0027(9)
N1 0.0128(7) 0.0149(7) 0.0143(7) -0.0010(6) -0.0037(6) -0.0006(6)
O1 0.0140(6) 0.0170(6) 0.0173(6) -0.0005(5) 0.0008(5) 0.0001(5)
O2 0.0145(6) 0.0164(6) 0.0159(6) -0.0012(5) 0.0004(5) 0.0000(5)
Zr1 0.01104(9) 0.01594(9) 0.01212(9) -0.00047(6) -0.00085(6) 0.00045(6)

loop_
_geom_bond_atom_site_label_1
_geom_bond_atom_site_label_2
_geom_bond_distance
_geom_bond_site_symmetry_2
_geom_bond_publ_flag
C1 O1 1.420(2) . ?
C1 C2 1.523(3) . ?
C1 C3 1.525(2) . ?
C1 C4 1.554(2) . ?
C4 N1 1.491(2) . ?
C5 N1 1.492(2) . ?
C5 C6 1.549(2) . ?
C6 O2 1.418(2) . ?
C6 C7 1.523(2) . ?
C6 C8 1.530(2) . ?
C9 N1 1.496(2) . ?
C9 C10 1.512(2) . ?
C10 C15 1.392(3) . ?
C10 C11 1.394(2) . ?
C11 C12 1.389(3) . ?
C12 C13 1.378(3) . ?
C13 C14 1.384(3) . ?
C14 C15 1.383(3) . ?
C16 C17 1.475(3) . ?
C16 Zr1 2.3008(18) . ?
C17 C22 1.398(3) . ?
C17 C18 1.401(3) . ?
C18 C19 1.380(3) . ?
C19 C20 1.381(3) . ?
C20 C21 1.378(3) . ?
C21 C22 1.384(3) . ?
C23 C24 1.455(3) . ?
C23 Zr1 2.2917(18) . ?
C24 C29 1.410(3) . ?
C24 C25 1.415(3) . ?
C25 C26 1.379(3) . ?
C26 C27 1.388(3) . ?
C27 C28 1.378(3) . ?
C28 C29 1.383(3) . ?
C30 C31 1.374(3) . ?
C30 C35 1.380(3) . ?
C31 C32 1.380(3) . ?
C32 C33 1.377(3) . ?
C33 C34 1.374(3) . ?
C34 C35 1.376(3) . ?
N1 Zr1 2.4056(15) . ?
O1 Zr1 1.9667(12) . ?
O2 Zr1 1.9625(12) . ?
